data_4300045
loop_
_publ_author_name
'Eva M. Barranco'
'Olga Crespo'
'M. Concepci\'on Gimeno'
'Antonio Laguna'
'Peter G. Jones'
'Birte Ahrens'

_publ_section_title
;
Gold and Silver Complexes with the Ferrocenyl Phosphine FcCH2PPh2 [Fc =
(\h5-C5H5)Fe(\h5-C5H4)]
;
_journal_name_full 'Inorganic Chemistry'
_journal_page_first 680
_journal_page_last 687
_journal_paper_doi 10.1021/ic9905446
_journal_volume 39
_journal_year 2000
_chemical_formula_sum 'C71 H65 Ag Cl2 F3 Fe3 O3 P3 S'
_chemical_formula_weight 1494.52
_space_group_IT_number 14
_symmetry_cell_setting monoclinic
_symmetry_space_group_name_Hall '-P 2ybc'
_symmetry_space_group_name_H-M 'P 1 21/c 1'
_atom_sites_solution_hydrogens geom
_atom_sites_solution_primary direct
_atom_sites_solution_secondary difmap
_audit_creation_method SHELXL-97
_cell_angle_alpha 90.00
_cell_angle_beta 93.08(2)
_cell_angle_gamma 90.00
_cell_formula_units_Z 4
_cell_length_a 12.692(3)
_cell_length_b 18.467(4)
_cell_length_c 28.693(6)
_cell_measurement_reflns_used 61
_cell_measurement_temperature 173(2)
_cell_measurement_theta_max 11.5
_cell_measurement_theta_min 4.5
_cell_volume 6715(3)
_computing_cell_refinement 'Siemens XSCANS'
_computing_data_collection 'Siemens XSCANS'
_computing_data_reduction 'Siemens XSCANS'
_computing_molecular_graphics 'Siemens XP'
_computing_publication_material SHELXL-93
_computing_structure_refinement 'SHELXL-97 (Sheldrick, 1997)'
_computing_structure_solution 'SHELXS-97 (Sheldrick, 1990)'
_diffrn_ambient_temperature 173(2)
_diffrn_measured_fraction_theta_full 0.996
_diffrn_measured_fraction_theta_max 0.996
_diffrn_measurement_device_type 'Siemens P4'
_diffrn_measurement_method /w-scans
_diffrn_radiation_monochromator graphite
_diffrn_radiation_source 'fine-focus sealed tube'
_diffrn_radiation_type MoK\a
_diffrn_radiation_wavelength 0.71073
_diffrn_reflns_av_R_equivalents 0.0579
_diffrn_reflns_av_sigmaI/netI 0.2009
_diffrn_reflns_limit_h_max 13
_diffrn_reflns_limit_h_min 0
_diffrn_reflns_limit_k_max 1
_diffrn_reflns_limit_k_min -19
_diffrn_reflns_limit_l_max 30
_diffrn_reflns_limit_l_min -30
_diffrn_reflns_number 9408
_diffrn_reflns_theta_full 22.50
_diffrn_reflns_theta_max 22.50
_diffrn_reflns_theta_min 3.04
_diffrn_standards_decay_% 0
_diffrn_standards_interval_count 247
_diffrn_standards_number 3
_exptl_absorpt_coefficient_mu 1.159
_exptl_absorpt_correction_type none
_exptl_crystal_colour 'dull orange'
_exptl_crystal_density_diffrn 1.478
_exptl_crystal_density_method 'not measured'
_exptl_crystal_description tablet
_exptl_crystal_F_000 3048
_exptl_crystal_size_max 0.35
_exptl_crystal_size_mid 0.30
_exptl_crystal_size_min 0.15
_refine_diff_density_max 1.252
_refine_diff_density_min -1.331
_refine_diff_density_rms 0.143
_refine_ls_extinction_method none
_refine_ls_goodness_of_fit_ref 0.878
_refine_ls_hydrogen_treatment riding
_refine_ls_matrix_type full
_refine_ls_number_parameters 258
_refine_ls_number_reflns 8750
_refine_ls_number_restraints 19
_refine_ls_restrained_S_all 0.878
_refine_ls_R_factor_all 0.1912
_refine_ls_R_factor_gt 0.0950
_refine_ls_shift/su_max 0.038
_refine_ls_shift/su_mean 0.002
_refine_ls_structure_factor_coef Fsqd
_refine_ls_weighting_details 'calc w=1/[\s^2^(Fo^2^)+(0.1536P)^2^] where P=(Fo^2^+2Fc^2^)/3'
_refine_ls_weighting_scheme calc
_refine_ls_wR_factor_gt 0.2323
_refine_ls_wR_factor_ref 0.2780
_reflns_number_gt 3811
_reflns_number_total 8750
_reflns_threshold_expression >2sigma(I)
_cod_original_cell_volume 6716(3)
_cod_original_sg_symbol_H-M 'P 21/c'
_cod_database_code 4300045

loop_
_symmetry_equiv_pos_as_xyz
'x, y, z'
'-x, y+1/2, -z+1/2'
'-x, -y, -z'
'x, -y-1/2, z-1/2'

loop_
_atom_site_label
_atom_site_type_symbol
_atom_site_fract_x
_atom_site_fract_y
_atom_site_fract_z
_atom_site_U_iso_or_equiv
_atom_site_adp_type
_atom_site_occupancy
_atom_site_symmetry_multiplicity
_atom_site_calc_flag
_atom_site_refinement_flags
_atom_site_disorder_assembly
_atom_site_disorder_group
Ag Ag 0.23470(8) 0.24853(6) 0.38026(4) 0.0318(3) Uani 1 1 d . . .
Fe1 Fe 0.58666(17) 0.11409(13) 0.44834(10) 0.0595(8) Uani 1 1 d . . .
Fe2 Fe 0.0131(3) 0.12346(16) 0.16904(9) 0.0989(13) Uani 1 1 d . . .
Fe3 Fe -0.10450(16) 0.37580(13) 0.46628(8) 0.0460(6) Uani 1 1 d . . .
P1 P 0.3837(3) 0.3232(2) 0.40812(14) 0.0356(10) Uani 1 1 d . . .
P2 P 0.2329(4) 0.2248(2) 0.29506(14) 0.0443(11) Uani 1 1 d . . .
P3 P 0.1007(3) 0.1769(2) 0.41736(14) 0.0383(10) Uani 1 1 d . . .
C1 C 0.4197(8) 0.4031(5) 0.3753(3) 0.042(4) Uiso 1 1 d G . .
C2 C 0.3521(7) 0.4623(6) 0.3762(3) 0.054(5) Uiso 1 1 d G . .
H2 H 0.2895 0.4595 0.3928 0.065 Uiso 1 1 calc R . .
C3 C 0.3762(8) 0.5256(5) 0.3528(4) 0.069(5) Uiso 1 1 d G . .
H3 H 0.3300 0.5660 0.3534 0.083 Uiso 1 1 calc R . .
C4 C 0.4678(9) 0.5297(5) 0.3285(4) 0.078(6) Uiso 1 1 d G . .
H4 H 0.4842 0.5730 0.3125 0.094 Uiso 1 1 calc R . .
C5 C 0.5354(7) 0.4706(6) 0.3276(4) 0.072(6) Uiso 1 1 d G . .
H5 H 0.5980 0.4734 0.3110 0.086 Uiso 1 1 calc R . .
C6 C 0.5113(7) 0.4073(5) 0.3510(4) 0.052(4) Uiso 1 1 d G . .
H6 H 0.5575 0.3669 0.3503 0.062 Uiso 1 1 calc R . .
C7 C 0.3893(7) 0.3560(5) 0.4681(2) 0.032(3) Uiso 1 1 d G . .
C8 C 0.3060(6) 0.3398(5) 0.4958(3) 0.046(4) Uiso 1 1 d G . .
H8 H 0.2457 0.3151 0.4828 0.055 Uiso 1 1 calc R . .
C9 C 0.3110(7) 0.3598(6) 0.5426(3) 0.066(5) Uiso 1 1 d G . .
H9 H 0.2541 0.3487 0.5616 0.079 Uiso 1 1 calc R . .
C10 C 0.3992(8) 0.3960(6) 0.5616(3) 0.061(5) Uiso 1 1 d G . .
H10 H 0.4026 0.4096 0.5936 0.073 Uiso 1 1 calc R . .
C11 C 0.4825(7) 0.4122(5) 0.5338(3) 0.054(5) Uiso 1 1 d G . .
H11 H 0.5428 0.4369 0.5468 0.064 Uiso 1 1 calc R . .
C12 C 0.4775(6) 0.3922(5) 0.4871(3) 0.046(4) Uiso 1 1 d G . .
H12 H 0.5344 0.4033 0.4681 0.055 Uiso 1 1 calc R . .
C20 C 0.4995(10) 0.2641(7) 0.4077(5) 0.034(4) Uiso 1 1 d . . .
H20A H 0.5130 0.2508 0.3751 0.041 Uiso 1 1 calc R . .
H20B H 0.5621 0.2903 0.4211 0.041 Uiso 1 1 calc R . .
C21 C 0.4821(8) 0.1957(5) 0.4360(3) 0.035(4) Uiso 1 1 d G . .
C22 C 0.5031(9) 0.1859(5) 0.4847(3) 0.052(4) Uiso 1 1 d G . .
H22 H 0.5308 0.2213 0.5060 0.063 Uiso 1 1 calc R . .
C23 C 0.4755(9) 0.1137(6) 0.4959(3) 0.056(5) Uiso 1 1 d G . .
H23 H 0.4814 0.0924 0.5261 0.067 Uiso 1 1 calc R . .
C24 C 0.4375(9) 0.0789(4) 0.4542(4) 0.057(5) Uiso 1 1 d G . .
H24 H 0.4135 0.0303 0.4516 0.068 Uiso 1 1 calc R . .
C25 C 0.4416(8) 0.1296(6) 0.4172(3) 0.045(4) Uiso 1 1 d G . .
H25 H 0.4208 0.1209 0.3853 0.054 Uiso 1 1 calc R . .
C26 C 0.7402(11) 0.1315(7) 0.4613(4) 0.078(6) Uiso 1 1 d G . .
H26 H 0.7677 0.1673 0.4823 0.093 Uiso 1 1 calc R . .
C27 C 0.7161(12) 0.0588(8) 0.4728(4) 0.095(7) Uiso 1 1 d G . .
H27 H 0.7247 0.0375 0.5029 0.114 Uiso 1 1 calc R . .
C28 C 0.6769(12) 0.0235(6) 0.4315(6) 0.105(8) Uiso 1 1 d G . .
H28 H 0.6546 -0.0256 0.4291 0.126 Uiso 1 1 calc R . .
C29 C 0.6767(11) 0.0743(8) 0.3944(4) 0.083(6) Uiso 1 1 d G . .
H29 H 0.6544 0.0653 0.3628 0.099 Uiso 1 1 calc R . .
C30 C 0.7158(10) 0.1411(6) 0.4128(4) 0.061(5) Uiso 1 1 d G . .
H30 H 0.7243 0.1846 0.3957 0.073 Uiso 1 1 calc R . .
C31 C 0.2631(8) 0.3001(5) 0.2576(3) 0.040(4) Uiso 1 1 d G . .
C32 C 0.2417(8) 0.3697(6) 0.2729(3) 0.062(5) Uiso 1 1 d G . .
H32 H 0.2144 0.3769 0.3027 0.074 Uiso 1 1 calc R . .
C33 C 0.2605(9) 0.4289(5) 0.2445(4) 0.077(6) Uiso 1 1 d G . .
H33 H 0.2459 0.4765 0.2549 0.093 Uiso 1 1 calc R . .
C34 C 0.3005(9) 0.4184(5) 0.2009(4) 0.075(6) Uiso 1 1 d G . .
H34 H 0.3133 0.4588 0.1815 0.090 Uiso 1 1 calc R . .
C35 C 0.3219(9) 0.3487(6) 0.1856(3) 0.069(5) Uiso 1 1 d G . .
H35 H 0.3493 0.3415 0.1558 0.083 Uiso 1 1 calc R . .
C36 C 0.3032(8) 0.2896(5) 0.2140(4) 0.062(5) Uiso 1 1 d G . .
H36 H 0.3177 0.2420 0.2036 0.074 Uiso 1 1 calc R . .
C37 C 0.3137(10) 0.0880(8) 0.2918(5) 0.094(7) Uiso 1 1 d G . .
C38 C 0.3364(10) 0.1615(7) 0.2888(4) 0.073(6) Uiso 1 1 d G . .
H38 H 0.2814 0.1961 0.2900 0.087 Uiso 1 1 calc R . .
C39 C 0.4397(12) 0.1842(7) 0.2841(5) 0.083(6) Uiso 1 1 d G . .
H39 H 0.4553 0.2343 0.2821 0.100 Uiso 1 1 calc R . .
C40 C 0.5203(9) 0.1334(10) 0.2823(5) 0.173(13) Uiso 1 1 d G . .
H40 H 0.5909 0.1489 0.2791 0.207 Uiso 1 1 calc R . .
C41 C 0.4976(12) 0.0600(9) 0.2853(6) 0.116(9) Uiso 1 1 d G . .
H41 H 0.5526 0.0253 0.2841 0.139 Uiso 1 1 calc R . .
C42 C 0.3943(15) 0.0373(6) 0.2901(5) 0.149(11) Uiso 1 1 d G . .
H42 H 0.3787 -0.0129 0.2921 0.179 Uiso 1 1 calc R . .
C50 C 0.1140(12) 0.1836(9) 0.2657(5) 0.050(4) Uiso 1 1 d . . .
H50A H 0.1001 0.1368 0.2811 0.060 Uiso 1 1 calc R . .
H50B H 0.0529 0.2157 0.2705 0.060 Uiso 1 1 calc R . .
C51 C 0.1206(11) 0.1705(7) 0.2141(3) 0.065(5) Uiso 1 1 d G . .
C52 C 0.1648(10) 0.1091(6) 0.1927(5) 0.076(6) Uiso 1 1 d G . .
H52 H 0.1933 0.0676 0.2085 0.091 Uiso 1 1 calc R . .
C53 C 0.1591(11) 0.1204(7) 0.1437(4) 0.088(7) Uiso 1 1 d G . .
H53 H 0.1830 0.0879 0.1209 0.106 Uiso 1 1 calc R . .
C54 C 0.1113(11) 0.1889(7) 0.1348(3) 0.078(6) Uiso 1 1 d G . .
H54 H 0.0976 0.2102 0.1049 0.093 Uiso 1 1 calc R . .
C55 C 0.0875(10) 0.2199(6) 0.1783(4) 0.063(5) Uiso 1 1 d G . .
H55 H 0.0551 0.2656 0.1827 0.075 Uiso 1 1 calc R . .
C56 C -0.1157(14) 0.0966(10) 0.2070(5) 0.104(8) Uiso 1 1 d G . .
H56 H -0.1214 0.1041 0.2395 0.125 Uiso 1 1 calc R . .
C57 C -0.0685(14) 0.0359(8) 0.1860(7) 0.135(10) Uiso 1 1 d G . .
H57 H -0.0371 -0.0044 0.2021 0.162 Uiso 1 1 calc R . .
C58 C -0.0765(14) 0.0458(9) 0.1369(6) 0.122(9) Uiso 1 1 d G . .
H58 H -0.0514 0.0134 0.1143 0.146 Uiso 1 1 calc R . .
C59 C -0.1286(14) 0.1127(10) 0.1275(5) 0.117(9) Uiso 1 1 d G . .
H59 H -0.1445 0.1329 0.0975 0.141 Uiso 1 1 calc R . .
C60 C -0.1529(13) 0.1441(8) 0.1708(7) 0.114(8) Uiso 1 1 d G . .
H60 H -0.1878 0.1889 0.1748 0.137 Uiso 1 1 calc R . .
C61 C 0.1182(7) 0.1442(5) 0.4773(2) 0.031(3) Uiso 1 1 d G . .
C62 C 0.0393(6) 0.1050(5) 0.4977(3) 0.040(4) Uiso 1 1 d G . .
H62 H -0.0214 0.0900 0.4793 0.048 Uiso 1 1 calc R . .
C63 C 0.0491(7) 0.0877(5) 0.5448(3) 0.049(4) Uiso 1 1 d G . .
H63 H -0.0049 0.0609 0.5588 0.058 Uiso 1 1 calc R . .
C64 C 0.1378(8) 0.1097(6) 0.5717(2) 0.057(5) Uiso 1 1 d G . .
H64 H 0.1445 0.0979 0.6039 0.069 Uiso 1 1 calc R . .
C65 C 0.2167(6) 0.1489(6) 0.5513(3) 0.058(5) Uiso 1 1 d G . .
H65 H 0.2774 0.1639 0.5696 0.069 Uiso 1 1 calc R . .
C66 C 0.2069(6) 0.1661(5) 0.5041(3) 0.041(4) Uiso 1 1 d G . .
H66 H 0.2609 0.1929 0.4902 0.049 Uiso 1 1 calc R . .
C67 C 0.0637(9) 0.0959(5) 0.3848(4) 0.046(4) Uiso 1 1 d G . .
C68 C 0.1370(7) 0.0405(7) 0.3812(4) 0.068(5) Uiso 1 1 d G . .
H68 H 0.2041 0.0440 0.3974 0.081 Uiso 1 1 calc R . .
C69 C 0.1121(9) -0.0200(6) 0.3540(4) 0.087(6) Uiso 1 1 d G . .
H69 H 0.1622 -0.0578 0.3515 0.104 Uiso 1 1 calc R . .
C70 C 0.0139(11) -0.0251(6) 0.3303(4) 0.083(6) Uiso 1 1 d G . .
H70 H -0.0031 -0.0664 0.3117 0.099 Uiso 1 1 calc R . .
C71 C -0.0594(8) 0.0303(7) 0.3339(4) 0.086(6) Uiso 1 1 d G . .
H71 H -0.1265 0.0268 0.3177 0.103 Uiso 1 1 calc R . .
C72 C -0.0345(8) 0.0908(6) 0.3611(4) 0.065(5) Uiso 1 1 d G . .
H72 H -0.0846 0.1286 0.3636 0.078 Uiso 1 1 calc R . .
C80 C -0.0195(11) 0.2322(8) 0.4203(5) 0.043(4) Uiso 1 1 d . . .
H80A H -0.0454 0.2459 0.3883 0.051 Uiso 1 1 calc R . .
H80B H -0.0752 0.2035 0.4345 0.051 Uiso 1 1 calc R . .
C81 C 0.0020(8) 0.2988(4) 0.4484(3) 0.041(4) Uiso 1 1 d G . .
C82 C 0.0310(8) 0.3674(5) 0.4307(3) 0.044(4) Uiso 1 1 d G . .
H82 H 0.0386 0.3790 0.3988 0.052 Uiso 1 1 calc R . .
C83 C 0.0465(8) 0.4155(4) 0.4690(4) 0.047(4) Uiso 1 1 d G . .
H83 H 0.0664 0.4650 0.4673 0.057 Uiso 1 1 calc R . .
C84 C 0.0272(8) 0.3767(5) 0.5104(3) 0.048(4) Uiso 1 1 d G . .
H84 H 0.0318 0.3956 0.5412 0.058 Uiso 1 1 calc R . .
C85 C -0.0003(8) 0.3046(5) 0.4976(3) 0.034(3) Uiso 1 1 d G . .
H85 H -0.0173 0.2668 0.5184 0.041 Uiso 1 1 calc R . .
C86 C -0.2186(10) 0.4186(7) 0.4199(4) 0.068(5) Uiso 1 1 d G . .
H86 H -0.2086 0.4345 0.3890 0.081 Uiso 1 1 calc R . .
C87 C -0.2098(11) 0.4620(6) 0.4608(5) 0.076(6) Uiso 1 1 d G . .
H87 H -0.1929 0.5121 0.4620 0.091 Uiso 1 1 calc R . .
C88 C -0.2308(11) 0.4174(8) 0.4995(4) 0.077(6) Uiso 1 1 d G . .
H88 H -0.2303 0.4324 0.5312 0.092 Uiso 1 1 calc R . .
C89 C -0.2525(11) 0.3464(6) 0.4826(4) 0.088(7) Uiso 1 1 d G . .
H89 H -0.2691 0.3056 0.5010 0.105 Uiso 1 1 calc R . .
C90 C -0.2450(10) 0.3471(6) 0.4334(4) 0.079(6) Uiso 1 1 d G . .
H90 H -0.2557 0.3069 0.4131 0.095 Uiso 1 1 calc R . .
C210 C 0.725(4) 0.2246(17) 0.6022(18) 0.29(2) Uiso 1 1 d D . .
H21A H 0.7382 0.2279 0.5686 0.347 Uiso 1 1 calc R . .
H21B H 0.7861 0.2375 0.6236 0.347 Uiso 1 1 calc R . .
Cl1 Cl 0.5399(15) 0.2553(10) 0.6277(7) 0.358(10) Uiso 1 1 d D . .
Cl2 Cl 0.6011(12) 0.1267(9) 0.6281(5) 0.302(7) Uiso 1 1 d D . .
S S 0.7740(9) 0.2670(7) 0.2895(4) 0.179(4) Uiso 1 1 d D . .
O1 O 0.7130(16) 0.2864(12) 0.3298(7) 0.197(10) Uiso 1 1 d D . .
O2 O 0.8555(17) 0.2131(11) 0.3013(7) 0.196(10) Uiso 1 1 d D . .
O3 O 0.711(2) 0.2509(17) 0.2471(9) 0.40(3) Uiso 1 1 d D . .
C200 C 0.831(3) 0.331(3) 0.2799(8) 0.24(2) Uiso 1 1 d D . .
F1 F 0.9024(18) 0.3379(13) 0.2428(8) 0.278(13) Uiso 1 1 d D . .
F2 F 0.9101(18) 0.3630(13) 0.3104(9) 0.284(13) Uiso 1 1 d D . .
F3 F 0.791(2) 0.3998(12) 0.2687(10) 0.348(17) Uiso 1 1 d D . .

loop_
_atom_site_aniso_label
_atom_site_aniso_U_11
_atom_site_aniso_U_22
_atom_site_aniso_U_33
_atom_site_aniso_U_23
_atom_site_aniso_U_13
_atom_site_aniso_U_12
Ag 0.0270(5) 0.0296(6) 0.0397(6) -0.0076(6) 0.0110(4) -0.0062(6)
Fe1 0.0309(13) 0.0374(14) 0.113(2) 0.0320(15) 0.0327(14) 0.0114(11)
Fe2 0.187(4) 0.072(2) 0.0404(16) -0.0264(15) 0.0350(19) -0.075(2)
Fe3 0.0273(12) 0.0487(15) 0.0611(16) 0.0131(13) -0.0066(11) 0.0001(11)
P1 0.026(2) 0.023(2) 0.057(3) -0.0002(19) -0.0016(19) -0.0018(17)
P2 0.060(3) 0.036(2) 0.039(2) -0.0012(19) 0.018(2) -0.004(2)
P3 0.030(2) 0.049(3) 0.037(2) -0.006(2) 0.0111(18) -0.011(2)

loop_
_atom_type_symbol
_atom_type_description
_atom_type_scat_dispersion_real
_atom_type_scat_dispersion_imag
_atom_type_scat_source
C C 0.0033 0.0016 'International Tables Vol C Tables 4.2.6.8 and 6.1.1.4'
H H 0.0000 0.0000 'International Tables Vol C Tables 4.2.6.8 and 6.1.1.4'
O O 0.0106 0.0060 'International Tables Vol C Tables 4.2.6.8 and 6.1.1.4'
F F 0.0171 0.0103 'International Tables Vol C Tables 4.2.6.8 and 6.1.1.4'
P P 0.1023 0.0942 'International Tables Vol C Tables 4.2.6.8 and 6.1.1.4'
S S 0.1246 0.1234 'International Tables Vol C Tables 4.2.6.8 and 6.1.1.4'
Fe Fe 0.3463 0.8444 'International Tables Vol C Tables 4.2.6.8 and 6.1.1.4'
Ag Ag -0.8971 1.1015 'International Tables Vol C Tables 4.2.6.8 and 6.1.1.4'
Cl Cl 0.1484 0.1585 'International Tables Vol C Tables 4.2.6.8 and 6.1.1.4'

loop_
_geom_angle_atom_site_label_1
_geom_angle_atom_site_label_2
_geom_angle_atom_site_label_3
_geom_angle
_geom_angle_site_symmetry_1
_geom_angle_site_symmetry_3
_geom_angle_publ_flag
P1 Ag P3 135.11(14) . . y
P1 Ag P2 112.87(14) . . y
P3 Ag P2 111.32(14) . . y
C26 Fe1 C23 126.0(5) . . ?
C26 Fe1 C24 161.9(5) . . ?
C23 Fe1 C24 41.2(2) . . ?
C26 Fe1 C22 109.5(5) . . ?
C23 Fe1 C22 41.2(2) . . ?
C24 Fe1 C22 69.3(3) . . ?
C26 Fe1 C25 156.6(5) . . ?
C23 Fe1 C25 69.3(2) . . ?
C24 Fe1 C25 41.14(19) . . ?
C22 Fe1 C25 69.2(2) . . ?
C26 Fe1 C21 122.5(5) . . ?
C23 Fe1 C21 69.3(2) . . ?
C24 Fe1 C21 69.2(2) . . ?
C22 Fe1 C21 41.07(19) . . ?
C25 Fe1 C21 41.04(18) . . ?
C26 Fe1 C30 41.3(2) . . ?
C23 Fe1 C30 162.0(5) . . ?
C24 Fe1 C30 154.7(5) . . ?
C22 Fe1 C30 123.8(5) . . ?
C25 Fe1 C30 118.8(5) . . ?
C21 Fe1 C30 105.5(4) . . ?
C26 Fe1 C27 41.4(3) . . ?
C23 Fe1 C27 110.3(4) . . ?
C24 Fe1 C27 123.7(5) . . ?
C22 Fe1 C27 126.1(5) . . ?
C25 Fe1 C27 157.7(6) . . ?
C21 Fe1 C27 161.1(6) . . ?
C30 Fe1 C27 68.8(3) . . ?
C26 Fe1 C29 68.2(3) . . ?
C23 Fe1 C29 157.6(5) . . ?
C24 Fe1 C29 119.9(5) . . ?
C22 Fe1 C29 158.2(5) . . ?
C25 Fe1 C29 104.0(4) . . ?
C21 Fe1 C29 120.4(5) . . ?
C30 Fe1 C29 40.0(2) . . ?
C27 Fe1 C29 67.5(3) . . ?
C26 Fe1 C28 68.3(3) . . ?
C23 Fe1 C28 124.3(5) . . ?
C24 Fe1 C28 106.8(5) . . ?
C22 Fe1 C28 161.7(5) . . ?
C25 Fe1 C28 120.4(5) . . ?
C21 Fe1 C28 155.9(5) . . ?
C30 Fe1 C28 67.4(3) . . ?
C27 Fe1 C28 40.2(2) . . ?
C29 Fe1 C28 39.5(2) . . ?
C57 Fe2 C58 41.4(3) . . ?
C57 Fe2 C55 157.6(7) . . ?
C58 Fe2 C55 158.4(7) . . ?
C57 Fe2 C54 160.4(7) . . ?
C58 Fe2 C54 123.1(6) . . ?
C55 Fe2 C54 41.0(2) . . ?
C57 Fe2 C51 122.2(6) . . ?
C58 Fe2 C51 159.9(7) . . ?
C55 Fe2 C51 41.1(2) . . ?
C54 Fe2 C51 69.1(3) . . ?
C57 Fe2 C53 124.2(6) . . ?
C58 Fe2 C53 108.6(5) . . ?
C55 Fe2 C53 69.1(3) . . ?
C54 Fe2 C53 41.0(2) . . ?
C51 Fe2 C53 69.1(3) . . ?
C57 Fe2 C52 108.0(6) . . ?
C58 Fe2 C52 124.2(6) . . ?
C55 Fe2 C52 69.1(3) . . ?
C54 Fe2 C52 69.1(3) . . ?
C51 Fe2 C52 41.1(2) . . ?
C53 Fe2 C52 41.0(2) . . ?
C57 Fe2 C56 40.8(3) . . ?
C58 Fe2 C56 68.3(4) . . ?
C55 Fe2 C56 121.1(6) . . ?
C54 Fe2 C56 156.9(7) . . ?
C51 Fe2 C56 106.9(5) . . ?
C53 Fe2 C56 160.7(7) . . ?
C52 Fe2 C56 123.7(6) . . ?
C57 Fe2 C59 67.9(4) . . ?
C58 Fe2 C59 40.1(3) . . ?
C55 Fe2 C59 122.2(6) . . ?
C54 Fe2 C59 108.0(5) . . ?
C51 Fe2 C59 157.6(7) . . ?
C53 Fe2 C59 124.2(6) . . ?
C52 Fe2 C59 160.4(7) . . ?
C56 Fe2 C59 66.6(3) . . ?
C57 Fe2 C60 67.3(3) . . ?
C58 Fe2 C60 66.9(3) . . ?
C55 Fe2 C60 107.0(5) . . ?
C54 Fe2 C60 122.4(6) . . ?
C51 Fe2 C60 122.6(6) . . ?
C53 Fe2 C60 158.7(7) . . ?
C52 Fe2 C60 159.0(6) . . ?
C56 Fe2 C60 39.3(3) . . ?
C59 Fe2 C60 39.0(3) . . ?
C89 Fe3 C85 108.1(4) . . ?
C89 Fe3 C84 126.5(5) . . ?
C85 Fe3 C84 40.72(18) . . ?
C89 Fe3 C90 40.8(2) . . ?
C85 Fe3 C90 124.5(5) . . ?
C84 Fe3 C90 162.5(5) . . ?
C89 Fe3 C81 120.2(5) . . ?
C85 Fe3 C81 40.67(18) . . ?
C84 Fe3 C81 68.4(2) . . ?
C90 Fe3 C81 106.0(4) . . ?
C89 Fe3 C83 163.7(5) . . ?
C85 Fe3 C83 68.4(2) . . ?
C84 Fe3 C83 40.61(18) . . ?
C90 Fe3 C83 154.4(5) . . ?
C81 Fe3 C83 68.2(2) . . ?
C89 Fe3 C88 40.6(2) . . ?
C85 Fe3 C88 122.6(4) . . ?
C84 Fe3 C88 110.0(4) . . ?
C90 Fe3 C88 68.2(3) . . ?
C81 Fe3 C88 156.6(5) . . ?
C83 Fe3 C88 126.8(5) . . ?
C89 Fe3 C82 154.6(5) . . ?
C85 Fe3 C82 68.3(2) . . ?
C84 Fe3 C82 68.3(2) . . ?
C90 Fe3 C82 119.0(5) . . ?
C81 Fe3 C82 40.53(18) . . ?
C83 Fe3 C82 40.50(18) . . ?
C88 Fe3 C82 162.4(5) . . ?
C89 Fe3 C86 68.1(3) . . ?
C85 Fe3 C86 160.8(5) . . ?
C84 Fe3 C86 156.4(5) . . ?
C90 Fe3 C86 40.4(2) . . ?
C81 Fe3 C86 123.5(4) . . ?
C83 Fe3 C86 120.6(4) . . ?
C88 Fe3 C86 67.6(3) . . ?
C82 Fe3 C86 106.6(4) . . ?
C89 Fe3 C87 67.9(3) . . ?
C85 Fe3 C87 157.8(5) . . ?
C84 Fe3 C87 122.8(4) . . ?
C90 Fe3 C87 67.8(3) . . ?
C81 Fe3 C87 160.6(5) . . ?
C83 Fe3 C87 109.0(4) . . ?
C88 Fe3 C87 40.1(2) . . ?
C82 Fe3 C87 124.9(5) . . ?
C86 Fe3 C87 40.0(2) . . ?
C1 P1 C7 102.8(5) . . y
C1 P1 C20 104.8(6) . . y
C7 P1 C20 102.3(6) . . y
C1 P1 Ag 120.0(4) . . y
C7 P1 Ag 119.2(3) . . y
C20 P1 Ag 105.6(5) . . y
C38 P2 C31 105.3(6) . . y
C38 P2 C50 105.9(7) . . y
C31 P2 C50 103.8(6) . . y
C38 P2 Ag 104.3(5) . . y
C31 P2 Ag 117.2(4) . . y
C50 P2 Ag 119.0(5) . . y
C67 P3 C61 103.1(5) . . y
C67 P3 C80 106.8(6) . . y
C61 P3 C80 101.6(6) . . y
C67 P3 Ag 112.9(4) . . y
C61 P3 Ag 122.5(3) . . y
C80 P3 Ag 108.5(5) . . y
C2 C1 C6 120.0 . . ?
C2 C1 P1 117.0(6) . . y
C6 C1 P1 123.0(6) . . y
C3 C2 C1 120.0 . . ?
C2 C3 C4 120.0 . . ?
C3 C4 C5 120.0 . . ?
C6 C5 C4 120.0 . . ?
C5 C6 C1 120.0 . . ?
C8 C7 C12 120.0 . . ?
C8 C7 P1 118.5(5) . . y
C12 C7 P1 121.3(5) . . y
C9 C8 C7 120.0 . . ?
C8 C9 C10 120.0 . . ?
C9 C10 C11 120.0 . . ?
C12 C11 C10 120.0 . . ?
C11 C12 C7 120.0 . . ?
C21 C20 P1 110.6(8) . . y
C25 C21 C22 108.0 . . ?
C25 C21 C20 124.7(8) . . ?
C22 C21 C20 127.3(8) . . ?
C25 C21 Fe1 69.4(4) . . ?
C22 C21 Fe1 69.3(4) . . ?
C20 C21 Fe1 126.7(8) . . ?
C23 C22 C21 108.0 . . ?
C23 C22 Fe1 69.2(4) . . ?
C21 C22 Fe1 69.7(4) . . ?
C24 C23 C22 108.0 . . ?
C24 C23 Fe1 69.5(4) . . ?
C22 C23 Fe1 69.6(4) . . ?
C23 C24 C25 108.0 . . ?
C23 C24 Fe1 69.3(4) . . ?
C25 C24 Fe1 69.7(4) . . ?
C24 C25 C21 108.0 . . ?
C24 C25 Fe1 69.2(4) . . ?
C21 C25 Fe1 69.6(4) . . ?
C27 C26 C30 108.0 . . ?
C27 C26 Fe1 70.7(5) . . ?
C30 C26 Fe1 71.2(5) . . ?
C26 C27 C28 108.0 . . ?
C26 C27 Fe1 67.9(5) . . ?
C28 C27 Fe1 72.6(5) . . ?
C29 C28 C27 108.0 . . ?
C29 C28 Fe1 70.5(5) . . ?
C27 C28 Fe1 67.2(5) . . ?
C30 C29 C28 108.0 . . ?
C30 C29 Fe1 67.5(5) . . ?
C28 C29 Fe1 70.0(5) . . ?
C29 C30 C26 108.0 . . ?
C29 C30 Fe1 72.5(5) . . ?
C26 C30 Fe1 67.5(5) . . ?
C32 C31 C36 120.0 . . ?
C32 C31 P2 118.2(6) . . ?
C36 C31 P2 121.7(6) . . ?
C31 C32 C33 120.0 . . ?
C34 C33 C32 120.0 . . ?
C33 C34 C35 120.0 . . ?
C34 C35 C36 120.0 . . ?
C35 C36 C31 120.0 . . ?
C38 C37 C42 120.0 . . ?
C37 C38 C39 120.0 . . ?
C37 C38 P2 118.6(9) . . ?
C39 C38 P2 121.2(9) . . y
C40 C39 C38 120.0 . . ?
C39 C40 C41 120.0 . . ?
C42 C41 C40 120.0 . . ?
C41 C42 C37 120.0 . . ?
C51 C50 P2 115.2(10) . . y
C52 C51 C55 108.0 . . ?
C52 C51 C50 126.6(11) . . ?
C55 C51 C50 125.3(11) . . ?
C52 C51 Fe2 69.5(5) . . ?
C55 C51 Fe2 69.5(5) . . ?
C50 C51 Fe2 128.7(10) . . ?
C51 C52 C53 108.0 . . ?
C51 C52 Fe2 69.4(5) . . ?
C53 C52 Fe2 69.6(5) . . ?
C54 C53 C52 108.0 . . ?
C54 C53 Fe2 69.5(5) . . ?
C52 C53 Fe2 69.4(5) . . ?
C55 C54 C53 108.0 . . ?
C55 C54 Fe2 69.4(5) . . ?
C53 C54 Fe2 69.5(5) . . ?
C54 C55 C51 108.0 . . ?
C54 C55 Fe2 69.6(5) . . ?
C51 C55 Fe2 69.4(5) . . ?
C57 C56 C60 108.0 . . ?
C57 C56 Fe2 66.7(7) . . ?
C60 C56 Fe2 73.1(6) . . ?
C58 C57 C56 108.0 . . ?
C58 C57 Fe2 70.3(7) . . ?
C56 C57 Fe2 72.5(7) . . ?
C57 C58 C59 108.0 . . ?
C57 C58 Fe2 68.3(7) . . ?
C59 C58 Fe2 73.4(7) . . ?
C60 C59 C58 108.0 . . ?
C60 C59 Fe2 71.7(6) . . ?
C58 C59 Fe2 66.5(6) . . ?
C59 C60 C56 108.0 . . ?
C59 C60 Fe2 69.4(6) . . ?
C56 C60 Fe2 67.6(6) . . ?
C62 C61 C66 120.0 . . ?
C62 C61 P3 121.0(5) . . ?
C66 C61 P3 118.6(5) . . y
C61 C62 C63 120.0 . . ?
C64 C63 C62 120.0 . . ?
C65 C64 C63 120.0 . . ?
C64 C65 C66 120.0 . . ?
C65 C66 C61 120.0 . . ?
C68 C67 C72 120.0 . . ?
C68 C67 P3 119.3(7) . . y
C72 C67 P3 120.6(7) . . y
C69 C68 C67 120.0 . . ?
C70 C69 C68 120.0 . . ?
C69 C70 C71 120.0 . . ?
C72 C71 C70 120.0 . . ?
C71 C72 C67 120.0 . . ?
C81 C80 P3 110.7(9) . . y
C82 C81 C85 108.0 . . ?
C82 C81 C80 126.0(9) . . ?
C85 C81 C80 126.0(9) . . ?
C82 C81 Fe3 70.0(4) . . ?
C85 C81 Fe3 69.4(4) . . ?
C80 C81 Fe3 127.3(8) . . ?
C81 C82 C83 108.0 . . ?
C81 C82 Fe3 69.5(4) . . ?
C83 C82 Fe3 69.6(4) . . ?
C84 C83 C82 108.0 . . ?
C84 C83 Fe3 69.4(4) . . ?
C82 C83 Fe3 69.9(4) . . ?
C85 C84 C83 108.0 . . ?
C85 C84 Fe3 69.6(4) . . ?
C83 C84 Fe3 70.0(4) . . ?
C84 C85 C81 108.0 . . ?
C84 C85 Fe3 69.7(4) . . ?
C81 C85 Fe3 69.9(4) . . ?
C87 C86 C90 108.0 . . ?
C87 C86 Fe3 70.3(5) . . ?
C90 C86 Fe3 68.7(5) . . ?
C86 C87 C88 108.0 . . ?
C86 C87 Fe3 69.6(5) . . ?
C88 C87 Fe3 69.1(5) . . ?
C89 C88 C87 108.0 . . ?
C89 C88 Fe3 68.8(5) . . ?
C87 C88 Fe3 70.8(5) . . ?
C88 C89 C90 108.0 . . ?
C88 C89 Fe3 70.6(5) . . ?
C90 C89 Fe3 69.9(5) . . ?
C86 C90 C89 108.0 . . ?
C86 C90 Fe3 70.9(5) . . ?
C89 C90 Fe3 69.3(5) . . ?
Cl2 C210 Cl1 58.7(12) . . ?
C200 S O3 105.8(14) . . ?
C200 S O2 104.6(12) . . ?
O3 S O2 114.0(12) . . ?
C200 S O1 104.1(12) . . ?
O3 S O1 114.7(12) . . ?
O2 S O1 112.3(11) . . ?
S C200 F3 128(3) . . ?
S C200 F2 125(3) . . ?
F3 C200 F2 90(4) . . ?
S C200 F1 124(3) . . ?
F3 C200 F1 89(4) . . ?
F2 C200 F1 88(4) . . ?

loop_
_geom_bond_atom_site_label_1
_geom_bond_atom_site_label_2
_geom_bond_distance
_geom_bond_site_symmetry_2
_geom_bond_publ_flag
Ag P1 2.440(4) . y
Ag P3 2.443(4) . y
Ag P2 2.483(4) . y
Fe1 C26 1.990(13) . ?
Fe1 C23 2.016(11) . ?
Fe1 C24 2.018(11) . ?
Fe1 C22 2.021(11) . ?
Fe1 C25 2.024(10) . ?
Fe1 C21 2.027(10) . ?
Fe1 C30 2.039(12) . ?
Fe1 C27 2.028(14) . ?
Fe1 C29 2.105(13) . ?
Fe1 C28 2.099(14) . ?
Fe2 C57 1.995(17) . ?
Fe2 C58 2.022(17) . ?
Fe2 C55 2.026(12) . ?
Fe2 C54 2.027(13) . ?
Fe2 C51 2.024(12) . ?
Fe2 C53 2.027(13) . ?
Fe2 C52 2.025(13) . ?
Fe2 C56 2.072(16) . ?
Fe2 C59 2.114(16) . ?
Fe2 C60 2.144(16) . ?
Fe3 C89 2.034(13) . ?
Fe3 C85 2.040(10) . ?
Fe3 C84 2.042(10) . ?
Fe3 C90 2.042(12) . ?
Fe3 C81 2.047(10) . ?
Fe3 C83 2.050(10) . ?
Fe3 C88 2.057(13) . ?
Fe3 C82 2.053(10) . ?
Fe3 C86 2.070(12) . ?
Fe3 C87 2.080(13) . ?
P1 C1 1.822(8) . y
P1 C7 1.821(8) . y
P1 C20 1.832(13) . y
P2 C38 1.775(12) . y
P2 C31 1.811(9) . y
P2 C50 1.851(15) . y
P3 C67 1.813(9) . y
P3 C61 1.825(8) . y
P3 C80 1.842(14) . y
C1 C2 1.3900 . ?
C1 C6 1.3900 . ?
C2 C3 1.3900 . ?
C3 C4 1.3900 . ?
C4 C5 1.3900 . ?
C5 C6 1.3900 . ?
C7 C8 1.3900 . ?
C7 C12 1.3900 . ?
C8 C9 1.3900 . ?
C9 C10 1.3900 . ?
C10 C11 1.3900 . ?
C11 C12 1.3900 . ?
C20 C21 1.523(15) . ?
C21 C25 1.4200 . ?
C21 C22 1.4200 . ?
C22 C23 1.4200 . ?
C23 C24 1.4200 . ?
C24 C25 1.4200 . ?
C26 C27 1.4200 . ?
C26 C30 1.4200 . ?
C27 C28 1.4200 . ?
C28 C29 1.4200 . ?
C29 C30 1.4200 . ?
C31 C32 1.3900 . ?
C31 C36 1.3900 . ?
C32 C33 1.3900 . ?
C33 C34 1.3900 . ?
C34 C35 1.3900 . ?
C35 C36 1.3900 . ?
C37 C38 1.3900 . ?
C37 C42 1.3900 . ?
C38 C39 1.3900 . ?
C39 C40 1.3900 . ?
C40 C41 1.3900 . ?
C41 C42 1.3900 . ?
C50 C51 1.508(17) . ?
C51 C52 1.4200 . ?
C51 C55 1.4200 . ?
C52 C53 1.4200 . ?
C53 C54 1.4200 . ?
C54 C55 1.4200 . ?
C56 C57 1.4200 . ?
C56 C60 1.4200 . ?
C57 C58 1.4200 . ?
C58 C59 1.4200 . ?
C59 C60 1.4200 . ?
C61 C62 1.3900 . ?
C61 C66 1.3900 . ?
C62 C63 1.3900 . ?
C63 C64 1.3900 . ?
C64 C65 1.3900 . ?
C65 C66 1.3900 . ?
C67 C68 1.3900 . ?
C67 C72 1.3900 . ?
C68 C69 1.3900 . ?
C69 C70 1.3900 . ?
C70 C71 1.3900 . ?
C71 C72 1.3900 . ?
C80 C81 1.488(15) . ?
C81 C82 1.4200 . ?
C81 C85 1.4200 . ?
C82 C83 1.4200 . ?
C83 C84 1.4200 . ?
C84 C85 1.4200 . ?
C86 C87 1.4200 . ?
C86 C90 1.4200 . ?
C87 C88 1.4200 . ?
C88 C89 1.4200 . ?
C89 C90 1.4200 . ?
C210 Cl2 2.53(4) . ?
C210 Cl1 2.56(4) . ?
S C200 1.42(6) . ?
S O3 1.45(2) . ?
S O2 1.461(18) . ?
S O1 1.470(18) . ?
C200 F3 1.40(4) . ?
C200 F2 1.43(4) . ?
C200 F1 1.44(4) . ?
